data_7047564
loop_
_publ_author_name
'Tsoureas, Nikolaos'
'Green, Jennifer C.'
'Cloke, F Geoffrey N'

_publ_section_title
;
 Bis(pentalene)dititanium chemistry: C-H, C-X and H-H bond activation.
;
_journal_issue 41
_journal_name_full 'Dalton transactions (Cambridge, England : 2003)'
_journal_page_first 14531
_journal_page_last 14539
_journal_paper_doi 10.1039/c8dt02654h
_journal_volume 47
_journal_year 2018
_chemical_formula_moiety 'C57 H97 N Si4 Ti2 . 0.5C5H12'
_chemical_formula_sum 'C59.5 H103 N Si4 Ti2'
_chemical_formula_weight 1040.58
_chemical_name_common 5
_chemical_name_systematic 5
_chemical_properties_physical Air-sensitive,Moisture-sensitive,Oxygen-sensitive
_space_group_crystal_system triclinic
_space_group_IT_number 2
_space_group_name_Hall '-P 1'
_space_group_name_H-M_alt 'P -1'
_symmetry_space_group_name_Hall '-P 1'
_symmetry_space_group_name_H-M 'P -1'
_atom_sites_solution_hydrogens mixed
_audit_creation_method SHELXL-2017/1
_audit_update_record
;
2018-09-12 deposited with the CCDC.
2018-09-17 downloaded from the CCDC.
;
_cell_angle_alpha 77.484(5)
_cell_angle_beta 87.578(4)
_cell_angle_gamma 61.137(5)
_cell_formula_units_Z 2
_cell_length_a 12.7393(6)
_cell_length_b 12.9078(8)
_cell_length_c 21.1087(11)
_cell_measurement_reflns_used 5996
_cell_measurement_temperature 100(2)
_cell_measurement_theta_max 51.6560
_cell_measurement_theta_min 4.3700
_cell_volume 2959.7(3)
_computing_cell_refinement 'CrysAlisPro 1.171.39.29c (Rigaku OD, 2017)'
_computing_data_collection 'CrysAlisPro 1.171.39.29c (Rigaku OD, 2017)'
_computing_data_reduction 'CrysAlisPro 1.171.39.29c (Rigaku OD, 2017)'
_computing_structure_refinement 'SHELXL-2017/1 (Sheldrick, 2017)'
_computing_structure_solution 'SHELXT ( Sheldrick, G. M. (2015). Acta Cryst. A71, 3-8.)'
_diffrn_ambient_temperature 100(2)
_diffrn_detector_area_resol_mean 22.2
_diffrn_measured_fraction_theta_full 0.975
_diffrn_measured_fraction_theta_max 0.975
_diffrn_measurement_device_type 'Rigaku FR-E AFC11 (RCD3): quarter-chi single'
_diffrn_measurement_method '\w scans'
_diffrn_radiation_type CuK\a
_diffrn_radiation_wavelength 1.54184
_diffrn_reflns_av_R_equivalents 0.0404
_diffrn_reflns_av_unetI/netI 0.0529
_diffrn_reflns_Laue_measured_fraction_full 0.975
_diffrn_reflns_Laue_measured_fraction_max 0.975
_diffrn_reflns_limit_h_max 12
_diffrn_reflns_limit_h_min -11
_diffrn_reflns_limit_k_max 12
_diffrn_reflns_limit_k_min -13
_diffrn_reflns_limit_l_max 17
_diffrn_reflns_limit_l_min -21
_diffrn_reflns_number 14597
_diffrn_reflns_point_group_measured_fraction_full 0.975
_diffrn_reflns_point_group_measured_fraction_max 0.975
_diffrn_reflns_theta_full 51.756
_diffrn_reflns_theta_max 51.756
_diffrn_reflns_theta_min 3.973
_diffrn_source 'rotating anode'
_exptl_absorpt_coefficient_mu 3.329
_exptl_absorpt_correction_T_max 1
_exptl_absorpt_correction_T_min 0.52070
_exptl_absorpt_correction_type multi-scan
_exptl_absorpt_process_details
;
CrysAlisPro 1.171.39.29c (Rigaku Oxford Diffraction, 2017)
Empirical absorption correction using spherical harmonics,
 implemented in SCALE3 ABSPACK scaling algorithm.
;
_exptl_crystal_colour 'light brown'
_exptl_crystal_density_diffrn 1.168
_exptl_crystal_density_meas ?
_exptl_crystal_description plate
_exptl_crystal_F_000 1134
_exptl_crystal_recrystallization_method 'Re-crystallisation from solvent: mixture n-C6H14/n-C5H12'
_exptl_crystal_size_max 0.080
_exptl_crystal_size_mid 0.080
_exptl_crystal_size_min 0.010
_refine_diff_density_max 0.523
_refine_diff_density_min -0.477
_refine_diff_density_rms 0.067
_refine_ls_extinction_method none
_refine_ls_goodness_of_fit_ref 1.027
_refine_ls_hydrogen_treatment mixed
_refine_ls_matrix_type full
_refine_ls_number_parameters 633
_refine_ls_number_reflns 6384
_refine_ls_number_restraints 32
_refine_ls_restrained_S_all 1.026
_refine_ls_R_factor_all 0.0652
_refine_ls_R_factor_gt 0.0562
_refine_ls_shift/su_max 0.000
_refine_ls_shift/su_mean 0.000
_refine_ls_structure_factor_coef Fsqd
_refine_ls_weighting_details 'w=1/[\s^2^(Fo^2^)+(0.0933P)^2^+1.4790P] where P=(Fo^2^+2Fc^2^)/3'
_refine_ls_weighting_scheme calc
_refine_ls_wR_factor_gt 0.1462
_refine_ls_wR_factor_ref 0.1577
_reflns_Friedel_coverage 0.000
_reflns_number_gt 5407
_reflns_number_total 6384
_reflns_threshold_expression 'I > 2\s(I)'
_cod_data_source_file c8dt02654h2.cif
_cod_data_source_block 5
_cod_depositor_comments
;
The following automatic conversions were performed:

'_exptl_crystal_density_meas' value 'not measured' was changed to '?'
- the value is perceived as not measured.

Automatic conversion script
Id: cif_fix_values 4973 2017-02-22 13:04:09Z antanas 

 Adding full bibliography for 7047563--7047567.cif.
;
_cod_original_formula_sum 'C59.50 H103 N Si4 Ti2'
_cod_database_code 7047564
_shelx_shelxl_version_number 2017/1
_shelx_space_group_comment
;
The symmetry employed for this shelxl refinement is uniquely defined
by the following loop, which should always be used as a source of
symmetry information in preference to the above space-group names.
They are only intended as comments.
;
_shelx_estimated_absorpt_t_min 0.777
_shelx_estimated_absorpt_t_max 0.967
_oxdiff_exptl_absorpt_empirical_full_min 0.540
_oxdiff_exptl_absorpt_empirical_full_max 1.788
_oxdiff_exptl_absorpt_empirical_details
;
Empirical correction (ABSPACK) includes:
- Absorption correction using spherical harmonics
- Frame scaling
;

loop_
_space_group_symop_operation_xyz
'x, y, z'
'-x, -y, -z'

loop_
_atom_site_label
_atom_site_type_symbol
_atom_site_fract_x
_atom_site_fract_y
_atom_site_fract_z
_atom_site_U_iso_or_equiv
_atom_site_adp_type
_atom_site_occupancy
_atom_site_site_symmetry_order
_atom_site_calc_flag
_atom_site_refinement_flags_posn
_atom_site_refinement_flags_adp
_atom_site_refinement_flags_occupancy
_atom_site_disorder_assembly
_atom_site_disorder_group
Ti1 Ti -0.03260(6) 0.55108(7) 0.21433(4) 0.0407(3) Uani 1 1 d . . . . .
Ti2 Ti 0.02898(6) 0.36844(7) 0.30838(4) 0.0398(3) Uani 1 1 d . . . . .
Si1 Si 0.30560(10) 0.10207(11) 0.23688(6) 0.0426(3) Uani 1 1 d . . . . .
Si2 Si -0.25680(10) 0.55019(11) 0.09594(6) 0.0424(3) Uani 1 1 d . . . . .
Si3 Si -0.01201(10) 0.77662(11) 0.27130(6) 0.0427(3) Uani 1 1 d D . . . .
Si4 Si -0.26843(10) 0.40418(11) 0.39215(6) 0.0426(3) Uani 1 1 d . . . . .
N1 N 0.1974(3) 0.2670(3) 0.37689(18) 0.0460(9) Uani 1 1 d . . . . .
C1 C 0.0809(5) 0.6396(5) 0.1822(3) 0.0668(14) Uani 1 1 d D . . . .
H1A H 0.150429 0.584713 0.161225 0.080 Uiso 1 1 calc R U . A 1
H1B H 0.032952 0.715089 0.148938 0.080 Uiso 1 1 calc R U . A 1
C2 C 0.0978(4) 0.4178(4) 0.1446(2) 0.0440(11) Uani 1 1 d . . . . .
H2 H 0.171763 0.416141 0.134173 0.053 Uiso 1 1 calc R U . . .
C3 C 0.0813(3) 0.3358(4) 0.1960(2) 0.0385(10) Uani 1 1 d . . . . .
C4 C -0.0456(3) 0.3787(4) 0.19726(19) 0.0365(10) Uani 1 1 d . . . . .
C5 C -0.0598(3) 0.2936(4) 0.24840(19) 0.0405(11) Uani 1 1 d . . . . .
H5 H -0.133912 0.300775 0.263236 0.049 Uiso 1 1 calc R U . . .
C6 C 0.0552(3) 0.1980(4) 0.2726(2) 0.0398(10) Uani 1 1 d . . . . .
H6 H 0.070236 0.126526 0.304008 0.048 Uiso 1 1 calc R U . . .
C7 C 0.1473(3) 0.2231(4) 0.2435(2) 0.0392(10) Uani 1 1 d . . . . .
C8 C -0.0145(4) 0.5006(4) 0.1125(2) 0.0433(11) Uani 1 1 d . . . . .
H8 H -0.026737 0.560502 0.074099 0.052 Uiso 1 1 calc R U . . .
C9 C -0.1094(4) 0.4852(4) 0.1441(2) 0.0420(11) Uani 1 1 d . . . . .
C10 C -0.2005(4) 0.7237(4) 0.2366(2) 0.0441(11) Uani 1 1 d . . . . .
H10 H -0.238740 0.794932 0.202847 0.053 Uiso 1 1 calc R U . . .
C11 C -0.2349(4) 0.6328(4) 0.25141(19) 0.0407(11) Uani 1 1 d . . . . .
H11 H -0.294278 0.629036 0.227722 0.049 Uiso 1 1 calc R U . . .
C12 C -0.1007(4) 0.6948(4) 0.2789(2) 0.0405(11) Uani 1 1 d . . . . .
C13 C -0.0819(3) 0.5866(4) 0.3242(2) 0.0383(10) Uani 1 1 d . . . . .
C14 C -0.1640(3) 0.5475(4) 0.3086(2) 0.0388(11) Uani 1 1 d . . . . .
C15 C -0.0112(4) 0.5027(4) 0.3826(2) 0.0433(11) Uani 1 1 d . . . . .
H15 H 0.055156 0.501148 0.402535 0.052 Uiso 1 1 calc R U . . .
C16 C -0.0579(4) 0.4233(4) 0.4047(2) 0.0419(11) Uani 1 1 d . . . . .
H16 H -0.032178 0.364411 0.444742 0.050 Uiso 1 1 calc R U . . .
C17 C -0.1507(3) 0.4429(4) 0.35847(19) 0.0376(10) Uani 1 1 d . . . . .
C20 C -0.0367(5) 1.0001(5) 0.1880(2) 0.0636(14) Uani 1 1 d . . . . .
H20A H 0.032299 0.947250 0.166713 0.095 Uiso 1 1 calc R U . . .
H20B H -0.090599 1.073339 0.155793 0.095 Uiso 1 1 calc R U . . .
H20C H -0.008550 1.023022 0.222343 0.095 Uiso 1 1 calc R U . . .
C21 C -0.1051(4) 0.9320(4) 0.2180(2) 0.0510(12) Uani 1 1 d . . . . .
H21 H -0.139826 0.919700 0.180467 0.061 Uiso 1 1 calc R U . . .
C22 C -0.2121(4) 1.0156(4) 0.2508(3) 0.0677(15) Uani 1 1 d . . . . .
H22A H -0.256218 0.973288 0.270067 0.102 Uiso 1 1 calc R U . . .
H22B H -0.183368 1.038447 0.284993 0.102 Uiso 1 1 calc R U . . .
H22C H -0.265417 1.088764 0.218443 0.102 Uiso 1 1 calc R U . . .
C23 C -0.0723(4) 0.8117(5) 0.4017(2) 0.0614(14) Uani 1 1 d . . . . .
H23A H -0.111305 0.762299 0.401476 0.092 Uiso 1 1 calc R U . . .
H23B H -0.039197 0.796399 0.445946 0.092 Uiso 1 1 calc R U . . .
H23C H -0.131405 0.897789 0.387314 0.092 Uiso 1 1 calc R U . . .
C24 C 0.0298(4) 0.7779(4) 0.3555(2) 0.0516(12) Uani 1 1 d . . . . .
H24 H 0.091368 0.692386 0.375323 0.062 Uiso 1 1 calc R U . . .
C25 C 0.0919(5) 0.8557(5) 0.3557(2) 0.0675(15) Uani 1 1 d . . . . .
H25A H 0.156856 0.833898 0.326154 0.101 Uiso 1 1 calc R U . . .
H25B H 0.032927 0.941862 0.341211 0.101 Uiso 1 1 calc R U . . .
H25C H 0.125135 0.840471 0.399844 0.101 Uiso 1 1 calc R U . . .
C26 C -0.2550(4) 0.7789(5) 0.0602(2) 0.0615(13) Uani 1 1 d . . . . .
H26A H -0.185070 0.739630 0.091735 0.092 Uiso 1 1 calc R U . . .
H26B H -0.227986 0.767476 0.016893 0.092 Uiso 1 1 calc R U . . .
H26C H -0.299857 0.865896 0.059444 0.092 Uiso 1 1 calc R U . . .
C27 C -0.3368(4) 0.7220(4) 0.0801(2) 0.0501(12) Uani 1 1 d . . . . .
H27 H -0.369508 0.743894 0.122042 0.060 Uiso 1 1 calc R U . . .
C28 C -0.4446(4) 0.7879(5) 0.0287(2) 0.0722(16) Uani 1 1 d . . . . .
H28A H -0.499325 0.754301 0.039460 0.108 Uiso 1 1 calc R U . . .
H28B H -0.487397 0.874736 0.028201 0.108 Uiso 1 1 calc R U . . .
H28C H -0.415526 0.776316 -0.014350 0.108 Uiso 1 1 calc R U . . .
C29 C -0.2166(4) 0.5012(5) 0.0155(2) 0.0533(13) Uani 1 1 d . . . . .
H29 H -0.188996 0.556551 -0.011036 0.064 Uiso 1 1 calc R U . . .
C30 C -0.3231(4) 0.5168(5) -0.0250(2) 0.0645(14) Uani 1 1 d . . . . .
H30A H -0.390212 0.599304 -0.029097 0.097 Uiso 1 1 calc R U . . .
H30B H -0.298460 0.502868 -0.068312 0.097 Uiso 1 1 calc R U . . .
H30C H -0.348303 0.458042 -0.003243 0.097 Uiso 1 1 calc R U . . .
C31 C -0.1118(4) 0.3725(5) 0.0220(2) 0.0619(14) Uani 1 1 d . . . . .
H31A H -0.044086 0.362593 0.047727 0.093 Uiso 1 1 calc R U . . .
H31B H -0.137072 0.313742 0.043687 0.093 Uiso 1 1 calc R U . . .
H31C H -0.087229 0.358568 -0.021382 0.093 Uiso 1 1 calc R U . . .
C32 C -0.4853(4) 0.5571(5) 0.1271(2) 0.0601(14) Uani 1 1 d . . . . .
H32A H -0.514621 0.642453 0.127661 0.090 Uiso 1 1 calc R U . . .
H32B H -0.503692 0.551336 0.083836 0.090 Uiso 1 1 calc R U . . .
H32C H -0.524706 0.523522 0.159522 0.090 Uiso 1 1 calc R U . . .
C33 C -0.3488(4) 0.4852(4) 0.1434(2) 0.0474(12) Uani 1 1 d . . . . .
H33 H -0.336606 0.485741 0.189780 0.057 Uiso 1 1 calc R U . . .
C34 C -0.3039(4) 0.3521(4) 0.1424(2) 0.0591(13) Uani 1 1 d . . . . .
H34A H -0.216815 0.305550 0.152766 0.089 Uiso 1 1 calc R U . . .
H34B H -0.343675 0.318813 0.174788 0.089 Uiso 1 1 calc R U . . .
H34C H -0.322660 0.346626 0.099101 0.089 Uiso 1 1 calc R U . . .
C38 C -0.1134(4) 0.1448(4) 0.4112(2) 0.0616(13) Uani 1 1 d . . . . .
H38A H -0.056833 0.166745 0.387130 0.092 Uiso 1 1 calc R U . . .
H38B H -0.068611 0.069496 0.444212 0.092 Uiso 1 1 calc R U . . .
H38C H -0.160888 0.132952 0.381028 0.092 Uiso 1 1 calc R U . . .
C39 C -0.1959(4) 0.2451(4) 0.4439(2) 0.0566(13) Uani 1 1 d . . . . .
H39 H -0.143376 0.244473 0.477996 0.068 Uiso 1 1 calc R U . . .
C40 C -0.2857(4) 0.2101(5) 0.4821(2) 0.0657(14) Uani 1 1 d . . . . .
H40A H -0.339441 0.275297 0.503384 0.099 Uiso 1 1 calc R U . . .
H40B H -0.333151 0.198224 0.451907 0.099 Uiso 1 1 calc R U . . .
H40C H -0.240874 0.134768 0.515091 0.099 Uiso 1 1 calc R U . . .
C41 C -0.3773(5) 0.6398(5) 0.4208(3) 0.0669(14) Uani 1 1 d . . . . .
H41A H -0.423125 0.666871 0.378878 0.100 Uiso 1 1 calc R U . . .
H41B H -0.425472 0.692138 0.450014 0.100 Uiso 1 1 calc R U . . .
H41C H -0.302884 0.644331 0.414261 0.100 Uiso 1 1 calc R U . . .
C42 C -0.3468(4) 0.5090(5) 0.4510(2) 0.0581(13) Uani 1 1 d . . . . .
H42 H -0.424347 0.508769 0.460121 0.070 Uiso 1 1 calc R U . . .
C43 C -0.2759(5) 0.4683(6) 0.5160(2) 0.0801(17) Uani 1 1 d . . . . .
H43A H -0.255838 0.384295 0.535730 0.120 Uiso 1 1 calc R U . . .
H43B H -0.201679 0.473222 0.509157 0.120 Uiso 1 1 calc R U . . .
H43C H -0.324266 0.521030 0.544911 0.120 Uiso 1 1 calc R U . . .
C44 C 0.4037(4) 0.2620(4) 0.2138(2) 0.0577(13) Uani 1 1 d . . . . .
H44A H 0.328778 0.315848 0.230783 0.087 Uiso 1 1 calc R U . . .
H44B H 0.466247 0.214189 0.249625 0.087 Uiso 1 1 calc R U . . .
H44C H 0.429117 0.310642 0.181373 0.087 Uiso 1 1 calc R U . . .
C45 C 0.3833(4) 0.1763(4) 0.1822(2) 0.0469(12) Uani 1 1 d . . . . .
H45 H 0.325279 0.229320 0.143533 0.056 Uiso 1 1 calc R U . . .
C46 C 0.4993(4) 0.0897(5) 0.1548(2) 0.0592(13) Uani 1 1 d . . . . .
H46A H 0.483737 0.036114 0.134869 0.089 Uiso 1 1 calc R U . . .
H46B H 0.525350 0.137247 0.121925 0.089 Uiso 1 1 calc R U . . .
H46C H 0.562480 0.040794 0.190178 0.089 Uiso 1 1 calc R U . . .
C47 C 0.3413(4) -0.0631(4) 0.3585(2) 0.0537(12) Uani 1 1 d . . . . .
H47A H 0.253689 -0.015597 0.358470 0.081 Uiso 1 1 calc R U . . .
H47B H 0.362093 -0.132146 0.338737 0.081 Uiso 1 1 calc R U . . .
H47C H 0.376963 -0.093014 0.403302 0.081 Uiso 1 1 calc R U . . .
C48 C 0.3901(3) 0.0176(4) 0.3189(2) 0.0458(11) Uani 1 1 d . . . . .
H48 H 0.374550 0.080912 0.343706 0.055 Uiso 1 1 calc R U . . .
C49 C 0.5277(4) -0.0580(4) 0.3192(2) 0.0585(13) Uani 1 1 d . . . . .
H49A H 0.559426 -0.007186 0.294190 0.088 Uiso 1 1 calc R U . . .
H49B H 0.563037 -0.087855 0.364166 0.088 Uiso 1 1 calc R U . . .
H49C H 0.548166 -0.126986 0.299601 0.088 Uiso 1 1 calc R U . . .
C50 C 0.2143(5) 0.0629(5) 0.1299(2) 0.0671(15) Uani 1 1 d . . . . .
H50A H 0.143926 0.139942 0.133042 0.101 Uiso 1 1 calc R U . . .
H50B H 0.267805 0.078760 0.099474 0.101 Uiso 1 1 calc R U . . .
H50C H 0.188121 0.012305 0.114134 0.101 Uiso 1 1 calc R U . . .
C51 C 0.2812(4) -0.0033(4) 0.1969(2) 0.0546(13) Uani 1 1 d . . . . .
H51 H 0.225524 -0.024756 0.224284 0.065 Uiso 1 1 calc R U . . .
C52 C 0.3915(5) -0.1240(5) 0.1935(3) 0.0768(16) Uani 1 1 d . . . . .
H52A H 0.433142 -0.164968 0.236910 0.115 Uiso 1 1 calc R U . . .
H52B H 0.366185 -0.175421 0.178082 0.115 Uiso 1 1 calc R U . . .
H52C H 0.445868 -0.108966 0.163422 0.115 Uiso 1 1 calc R U . . .
C53 C 0.2866(4) 0.2937(4) 0.3750(2) 0.0557(13) Uani 1 1 d . . . . .
H53 H 0.284827 0.354294 0.339531 0.067 Uiso 1 1 calc R U . . .
C54 C 0.2046(4) 0.1796(4) 0.4274(2) 0.0545(13) Uani 1 1 d . . . . .
H54 H 0.143378 0.157254 0.429747 0.065 Uiso 1 1 calc R U . . .
C55 C 0.2953(5) 0.1213(5) 0.4755(2) 0.0692(15) Uani 1 1 d . . . . .
H55 H 0.296313 0.060208 0.510376 0.083 Uiso 1 1 calc R U . . .
C56 C 0.3808(4) 0.2385(6) 0.4215(3) 0.0725(16) Uani 1 1 d . . . . .
H56 H 0.442240 0.260665 0.417704 0.087 Uiso 1 1 calc R U . . .
C57 C 0.3858(5) 0.1518(6) 0.4731(3) 0.0788(18) Uani 1 1 d . . . . .
H57 H 0.449314 0.113536 0.506307 0.095 Uiso 1 1 calc R U . . .
C18 C 0.1283(7) 0.6715(9) 0.2373(5) 0.053(3) Uani 0.67 1 d D . P B 1
H18 H 0.171337 0.595386 0.271893 0.064 Uiso 0.67 1 calc R U P B 1
C19 C 0.2219(6) 0.7137(7) 0.2122(4) 0.071(2) Uani 0.67 1 d D . P B 1
H19A H 0.244420 0.739285 0.247496 0.106 Uiso 0.67 1 d R U P B 1
H19B H 0.292420 0.642895 0.202316 0.106 Uiso 0.67 1 d R U P B 1
H19C H 0.191930 0.780265 0.173416 0.106 Uiso 0.67 1 d R U P B 1
C35A C -0.3845(4) 0.4370(5) 0.3266(2) 0.0597(9) Uani 0.412(5) 1 d . . P C 1
H35A H -0.336069 0.416274 0.288280 0.072 Uiso 0.412(5) 1 calc R U P C 1
C36A C -0.4419(11) 0.3562(12) 0.3360(6) 0.0597(9) Uani 0.412(5) 1 d . . P C 1
H36A H -0.379983 0.271386 0.351409 0.090 Uiso 0.412(5) 1 calc R U P C 1
H36B H -0.502042 0.379396 0.368168 0.090 Uiso 0.412(5) 1 calc R U P C 1
H36C H -0.480774 0.365652 0.294493 0.090 Uiso 0.412(5) 1 calc R U P C 1
C37A C -0.4725(10) 0.5672(11) 0.3033(6) 0.0597(9) Uani 0.412(5) 1 d . . P C 1
H37A H -0.430914 0.615254 0.298100 0.090 Uiso 0.412(5) 1 calc R U P C 1
H37B H -0.511840 0.579412 0.261381 0.090 Uiso 0.412(5) 1 calc R U P C 1
H37C H -0.533108 0.593156 0.335057 0.090 Uiso 0.412(5) 1 calc R U P C 1
C0AA C 0.2259(13) 0.5985(14) 0.2709(8) 0.067(4) Uani 0.33 1 d D . P B 2
H0AB H 0.211785 0.533667 0.296178 0.100 Uiso 0.33 1 d R U P B 2
H0AA H 0.244475 0.637167 0.300659 0.100 Uiso 0.33 1 d R U P B 2
H0AC H 0.293555 0.564137 0.244058 0.100 Uiso 0.33 1 d R U P B 2
C1AA C 0.1198(13) 0.701(2) 0.2236(11) 0.053(3) Uani 0.33 1 d D . P B 2
H1AA H 0.141932 0.760472 0.196269 0.064 Uiso 0.33 1 calc R U P B 2
C35B C -0.3845(4) 0.4370(5) 0.3266(2) 0.0597(9) Uani 0.588(5) 1 d . . P C 2
H35B H -0.379619 0.494362 0.287843 0.072 Uiso 0.588(5) 1 calc R U P C 2
C36B C -0.3721(7) 0.3285(8) 0.3049(4) 0.0597(9) Uani 0.588(5) 1 d . . P C 2
H36D H -0.292165 0.285528 0.289193 0.090 Uiso 0.588(5) 1 calc R U P C 2
H36E H -0.382717 0.273862 0.341513 0.090 Uiso 0.588(5) 1 calc R U P C 2
H36F H -0.433542 0.355297 0.269632 0.090 Uiso 0.588(5) 1 calc R U P C 2
C37B C -0.5182(7) 0.5018(8) 0.3515(4) 0.0597(9) Uani 0.588(5) 1 d . . P C 2
H37D H -0.531233 0.573628 0.366383 0.090 Uiso 0.588(5) 1 calc R U P C 2
H37E H -0.577676 0.526164 0.315632 0.090 Uiso 0.588(5) 1 calc R U P C 2
H37F H -0.526851 0.444729 0.387513 0.090 Uiso 0.588(5) 1 calc R U P C 2
C1S C 0.2217(13) 0.9317(17) -0.0266(9) 0.082(4) Uani 0.5 1 d D . P D -1
H1SA H 0.297398 0.856511 -0.025405 0.123 Uiso 0.5 1 calc R U P D -1
H1SB H 0.195485 0.976978 -0.071802 0.123 Uiso 0.5 1 calc R U P D -1
H1SC H 0.233809 0.981337 -0.001603 0.123 Uiso 0.5 1 calc R U P D -1
C2S C 0.1244(11) 0.9006(13) 0.0035(7) 0.097(4) Uani 0.5 1 d D . P D -1
H2SA H 0.150918 0.854123 0.049064 0.116 Uiso 0.5 1 calc R U P D -1
H2SB H 0.112507 0.849754 -0.021294 0.116 Uiso 0.5 1 calc R U P D -1
C3S C 0.0038(13) 1.0199(17) 0.0018(14) 0.086(4) Uani 0.5 1 d D . P D -1
H3SA H 0.011374 1.064790 0.032276 0.103 Uiso 0.5 1 calc R U P D -1
H3SB H -0.016877 1.072641 -0.042584 0.103 Uiso 0.5 1 calc R U P D -1
C4S C -0.0950(11) 0.9850(14) 0.0217(6) 0.096(4) Uani 0.5 1 d D . P D -1
H4SA H -0.076973 0.935721 0.066830 0.115 Uiso 0.5 1 calc R U P D -1
H4SB H -0.101301 0.937853 -0.007766 0.115 Uiso 0.5 1 calc R U P D -1
C5S C -0.2138(16) 1.1077(19) 0.0162(15) 0.146(10) Uani 0.5 1 d D . P D -1
H5SA H -0.280487 1.091479 0.028338 0.218 Uiso 0.5 1 calc R U P D -1
H5SB H -0.205754 1.153275 0.045486 0.218 Uiso 0.5 1 calc R U P D -1
H5SC H -0.229943 1.155395 -0.028686 0.218 Uiso 0.5 1 calc R U P D -1
H H 0.100(3) 0.466(3) 0.2710(17) 0.040(10) Uiso 1 1 d . . . . .

loop_
_atom_site_aniso_label
_atom_site_aniso_U_11
_atom_site_aniso_U_22
_atom_site_aniso_U_33
_atom_site_aniso_U_23
_atom_site_aniso_U_13
_atom_site_aniso_U_12
Ti1 0.0363(5) 0.0456(5) 0.0498(5) -0.0086(4) 0.0016(4) -0.0279(4)
Ti2 0.0319(4) 0.0465(5) 0.0483(5) -0.0101(4) 0.0027(4) -0.0249(4)
Si1 0.0335(7) 0.0468(8) 0.0530(8) -0.0123(6) 0.0053(5) -0.0233(6)
Si2 0.0370(7) 0.0514(8) 0.0467(7) -0.0102(6) 0.0014(5) -0.0277(6)
Si3 0.0412(7) 0.0482(8) 0.0498(8) -0.0105(6) 0.0049(6) -0.0306(6)
Si4 0.0386(7) 0.0493(8) 0.0493(7) -0.0103(6) 0.0056(6) -0.0290(6)
N1 0.037(2) 0.050(3) 0.057(2) -0.014(2) 0.0040(17) -0.0241(18)
C1 0.065(3) 0.062(4) 0.084(4) -0.023(3) 0.010(3) -0.038(3)
C2 0.039(3) 0.053(3) 0.048(3) -0.011(2) 0.004(2) -0.029(2)
C3 0.034(2) 0.042(3) 0.047(3) -0.010(2) 0.003(2) -0.023(2)
C4 0.035(2) 0.039(3) 0.042(3) -0.011(2) 0.004(2) -0.023(2)
C5 0.028(2) 0.050(3) 0.049(3) -0.013(2) 0.004(2) -0.022(2)
C6 0.039(3) 0.042(3) 0.046(3) -0.010(2) 0.001(2) -0.025(2)
C7 0.036(2) 0.041(3) 0.047(3) -0.010(2) 0.005(2) -0.023(2)
C8 0.042(3) 0.051(3) 0.044(3) -0.008(2) 0.002(2) -0.029(2)
C9 0.039(3) 0.048(3) 0.045(3) -0.011(2) 0.005(2) -0.026(2)
C10 0.043(3) 0.043(3) 0.055(3) -0.009(2) 0.001(2) -0.028(2)
C11 0.036(2) 0.046(3) 0.046(3) -0.017(2) 0.002(2) -0.022(2)
C12 0.039(2) 0.037(3) 0.053(3) -0.010(2) 0.001(2) -0.024(2)
C13 0.037(2) 0.039(3) 0.047(3) -0.008(2) 0.002(2) -0.025(2)
C14 0.036(2) 0.047(3) 0.047(3) -0.016(2) 0.006(2) -0.028(2)
C15 0.039(2) 0.047(3) 0.054(3) -0.014(2) 0.001(2) -0.028(2)
C16 0.042(3) 0.050(3) 0.041(3) -0.008(2) 0.005(2) -0.029(2)
C17 0.039(2) 0.042(3) 0.043(2) -0.014(2) 0.008(2) -0.027(2)
C20 0.070(3) 0.064(4) 0.066(3) -0.001(3) -0.001(3) -0.044(3)
C21 0.054(3) 0.050(3) 0.066(3) -0.007(2) -0.001(2) -0.040(2)
C22 0.059(3) 0.053(3) 0.093(4) -0.004(3) -0.004(3) -0.033(3)
C23 0.074(3) 0.075(4) 0.056(3) -0.023(3) 0.011(3) -0.050(3)
C24 0.056(3) 0.058(3) 0.058(3) -0.007(2) 0.002(2) -0.043(3)
C25 0.082(4) 0.085(4) 0.066(3) -0.011(3) -0.006(3) -0.066(3)
C26 0.063(3) 0.055(3) 0.073(3) -0.008(3) -0.003(3) -0.036(3)
C27 0.046(3) 0.051(3) 0.053(3) -0.003(2) -0.006(2) -0.027(2)
C28 0.062(3) 0.068(4) 0.080(4) 0.003(3) -0.022(3) -0.033(3)
C29 0.055(3) 0.075(4) 0.049(3) -0.015(3) 0.006(2) -0.046(3)
C30 0.064(3) 0.095(4) 0.055(3) -0.024(3) 0.002(2) -0.051(3)
C31 0.060(3) 0.077(4) 0.067(3) -0.031(3) 0.016(3) -0.043(3)
C32 0.042(3) 0.072(4) 0.083(4) -0.027(3) 0.013(2) -0.038(3)
C33 0.046(3) 0.061(3) 0.050(3) -0.015(2) 0.005(2) -0.037(2)
C34 0.057(3) 0.064(4) 0.071(3) -0.007(3) -0.001(2) -0.043(3)
C38 0.072(3) 0.049(3) 0.074(3) -0.018(3) 0.019(3) -0.037(3)
C39 0.052(3) 0.067(4) 0.068(3) -0.010(3) 0.007(2) -0.044(3)
C40 0.064(3) 0.079(4) 0.070(3) -0.008(3) 0.013(3) -0.050(3)
C41 0.063(3) 0.059(4) 0.082(4) -0.030(3) 0.010(3) -0.027(3)
C42 0.048(3) 0.072(4) 0.056(3) -0.012(3) 0.008(2) -0.031(3)
C43 0.072(4) 0.102(5) 0.060(3) -0.033(3) 0.004(3) -0.032(3)
C44 0.055(3) 0.067(4) 0.065(3) -0.011(3) 0.004(2) -0.043(3)
C45 0.033(2) 0.057(3) 0.049(3) -0.008(2) 0.002(2) -0.021(2)
C46 0.043(3) 0.072(4) 0.060(3) -0.011(3) 0.011(2) -0.029(3)
C47 0.043(3) 0.049(3) 0.064(3) -0.002(2) 0.000(2) -0.022(2)
C48 0.037(2) 0.048(3) 0.057(3) -0.010(2) 0.008(2) -0.024(2)
C49 0.039(3) 0.068(4) 0.065(3) -0.003(3) 0.005(2) -0.027(2)
C50 0.080(4) 0.083(4) 0.063(3) -0.028(3) 0.005(3) -0.054(3)
C51 0.050(3) 0.057(3) 0.065(3) -0.024(3) 0.010(2) -0.030(2)
C52 0.076(4) 0.065(4) 0.099(4) -0.038(3) 0.014(3) -0.035(3)
C53 0.037(3) 0.061(3) 0.077(3) -0.029(3) 0.004(3) -0.025(2)
C54 0.046(3) 0.055(3) 0.060(3) -0.012(3) 0.003(3) -0.023(2)
C55 0.063(4) 0.062(4) 0.061(3) -0.009(3) -0.007(3) -0.014(3)
C56 0.041(3) 0.083(4) 0.101(5) -0.042(4) -0.011(3) -0.025(3)
C57 0.059(4) 0.078(4) 0.077(4) -0.031(4) -0.028(3) -0.007(3)
C18 0.046(3) 0.045(7) 0.067(6) -0.009(5) 0.005(3) -0.022(4)
C19 0.059(5) 0.082(6) 0.108(6) -0.040(5) 0.025(4) -0.056(5)
C35A 0.049(2) 0.077(3) 0.068(2) -0.019(2) 0.0053(17) -0.0410(18)
C36A 0.049(2) 0.077(3) 0.068(2) -0.019(2) 0.0053(17) -0.0410(18)
C37A 0.049(2) 0.077(3) 0.068(2) -0.019(2) 0.0053(17) -0.0410(18)
C0AA 0.053(10) 0.050(10) 0.104(13) -0.024(9) 0.009(9) -0.027(8)
C1AA 0.046(3) 0.045(7) 0.067(6) -0.009(5) 0.005(3) -0.022(4)
C35B 0.049(2) 0.077(3) 0.068(2) -0.019(2) 0.0053(17) -0.0410(18)
C36B 0.049(2) 0.077(3) 0.068(2) -0.019(2) 0.0053(17) -0.0410(18)
C37B 0.049(2) 0.077(3) 0.068(2) -0.019(2) 0.0053(17) -0.0410(18)
C1S 0.089(5) 0.108(12) 0.063(8) -0.025(7) -0.010(6) -0.055(7)
C2S 0.109(5) 0.111(8) 0.112(10) -0.062(8) 0.024(7) -0.071(6)
C3S 0.093(4) 0.122(10) 0.069(7) -0.044(8) -0.004(5) -0.063(6)
C4S 0.101(5) 0.136(10) 0.085(9) -0.049(8) 0.002(6) -0.073(7)
C5S 0.090(6) 0.147(13) 0.24(3) -0.076(14) -0.003(10) -0.072(8)

loop_
_atom_type_symbol
_atom_type_description
_atom_type_scat_dispersion_real
_atom_type_scat_dispersion_imag
_atom_type_scat_source
C C 0.0181 0.0091 'International Tables Vol C Tables 4.2.6.8 and 6.1.1.4'
H H 0.0000 0.0000 'International Tables Vol C Tables 4.2.6.8 and 6.1.1.4'
N N 0.0311 0.0180 'International Tables Vol C Tables 4.2.6.8 and 6.1.1.4'
Si Si 0.2541 0.3302 'International Tables Vol C Tables 4.2.6.8 and 6.1.1.4'
Ti Ti 0.2191 1.8069 'International Tables Vol C Tables 4.2.6.8 and 6.1.1.4'

loop_
_geom_angle_atom_site_label_1
_geom_angle_atom_site_label_2
_geom_angle_atom_site_label_3
_geom_angle
C1 Ti1 C9 122.88(17)
C1 Ti1 C12 79.81(16)
C9 Ti1 C12 139.44(14)
C1 Ti1 C8 88.42(16)
C9 Ti1 C8 35.77(14)
C12 Ti1 C8 151.17(16)
C1 Ti1 C10 96.65(17)
C9 Ti1 C10 104.49(14)
C12 Ti1 C10 35.49(13)
C8 Ti1 C10 122.15(15)
C1 Ti1 C4 137.07(16)
C9 Ti1 C4 36.00(14)
C12 Ti1 C4 142.59(14)
C8 Ti1 C4 56.95(14)
C10 Ti1 C4 122.24(13)
C1 Ti1 C11 130.89(17)
C9 Ti1 C11 83.18(14)
C12 Ti1 C11 58.77(13)
C8 Ti1 C11 114.77(13)
C10 Ti1 C11 34.24(13)
C4 Ti1 C11 89.47(13)
C1 Ti1 C2 80.59(17)
C9 Ti1 C2 58.87(14)
C12 Ti1 C2 159.38(14)
C8 Ti1 C2 33.61(14)
C10 Ti1 C2 155.16(15)
C4 Ti1 C2 56.48(13)
C11 Ti1 C2 141.49(14)
C1 Ti1 C13 103.79(16)
C9 Ti1 C13 132.02(14)
C12 Ti1 C13 34.49(14)
C8 Ti1 C13 167.70(13)
C10 Ti1 C13 55.79(14)
C4 Ti1 C13 112.59(13)
C11 Ti1 C13 55.85(13)
C2 Ti1 C13 148.95(14)
C1 Ti1 Ti2 124.01(14)
C9 Ti1 Ti2 96.42(11)
C12 Ti1 Ti2 95.64(11)
C8 Ti1 Ti2 112.64(11)
C10 Ti1 Ti2 111.30(11)
C4 Ti1 Ti2 61.20(10)
C11 Ti1 Ti2 87.77(10)
C2 Ti1 Ti2 90.03(11)
C13 Ti1 Ti2 61.71(10)
C1 Ti1 C3 107.36(16)
C9 Ti1 C3 58.02(14)
C12 Ti1 C3 153.68(14)
C8 Ti1 C3 55.11(14)
C10 Ti1 C3 155.44(13)
C4 Ti1 C3 33.47(12)
C11 Ti1 C3 121.54(13)
C2 Ti1 C3 33.08(13)
C13 Ti1 C3 120.74(13)
Ti2 Ti1 C3 59.04(10)
C1 Ti1 C14 135.85(16)
C9 Ti1 C14 98.71(13)
C12 Ti1 C14 57.49(14)
C8 Ti1 C14 134.46(13)
C10 Ti1 C14 55.46(14)
C4 Ti1 C14 85.16(13)
C11 Ti1 C14 33.18(13)
C2 Ti1 C14 139.48(14)
C13 Ti1 C14 33.31(12)
Ti2 Ti1 C14 57.05(10)
C3 Ti1 C14 107.01(13)
C1 Ti1 H 75.4(11)
C9 Ti1 H 129.9(11)
C12 Ti1 H 85.7(11)
C8 Ti1 H 116.8(11)
C10 Ti1 H 120.2(11)
C4 Ti1 H 96.9(11)
C11 Ti1 H 121.9(11)
C2 Ti1 H 83.2(11)
C13 Ti1 H 68.7(11)
Ti2 Ti1 H 48.7(11)
C3 Ti1 H 72.2(11)
C14 Ti1 H 89.7(11)
N1 Ti2 C17 115.19(13)
N1 Ti2 C6 95.46(13)
C17 Ti2 C6 107.80(14)
N1 Ti2 C5 129.75(14)
C17 Ti2 C5 85.28(13)
C6 Ti2 C5 34.82(14)
N1 Ti2 C16 81.01(13)
C17 Ti2 C16 36.23(13)
C6 Ti2 C16 125.31(15)
C5 Ti2 C16 117.29(14)
N1 Ti2 C7 83.92(13)
C17 Ti2 C7 142.15(14)
C6 Ti2 C7 35.12(13)
C5 Ti2 C7 58.80(13)
C16 Ti2 C7 153.52(15)
N1 Ti2 C14 133.25(13)
C17 Ti2 C14 35.74(14)
C6 Ti2 C14 124.47(13)
C5 Ti2 C14 90.77(13)
C16 Ti2 C14 57.19(14)
C7 Ti2 C14 142.69(14)
N1 Ti2 C15 77.21(13)
C17 Ti2 C15 59.37(13)
C6 Ti2 C15 158.44(15)
C5 Ti2 C15 143.87(14)
C16 Ti2 C15 34.07(13)
C7 Ti2 C15 157.32(13)
C14 Ti2 C15 56.63(13)
N1 Ti2 C3 109.98(13)
C17 Ti2 C3 133.37(13)
C6 Ti2 C3 55.76(14)
C5 Ti2 C3 56.30(13)
C16 Ti2 C3 169.01(14)
C7 Ti2 C3 34.04(13)
C14 Ti2 C3 112.41(13)
C15 Ti2 C3 145.80(14)
N1 Ti2 C4 140.83(13)
C17 Ti2 C4 100.24(13)
C6 Ti2 C4 56.28(14)
C5 Ti2 C4 34.10(13)
C16 Ti2 C4 136.36(13)
C7 Ti2 C4 57.21(13)
C14 Ti2 C4 85.47(13)
C15 Ti2 C4 138.79(14)
C3 Ti2 C4 33.17(12)
N1 Ti2 Ti1 129.15(10)
C17 Ti2 Ti1 97.04(11)
C6 Ti2 Ti1 111.47(11)
C5 Ti2 Ti1 88.95(11)
C16 Ti2 Ti1 112.34(11)
C7 Ti2 Ti1 94.05(10)
C14 Ti2 Ti1 61.82(10)
C15 Ti2 Ti1 88.30(11)
C3 Ti2 Ti1 60.76(10)
C4 Ti2 Ti1 56.96(10)
N1 Ti2 C13 106.95(12)
C17 Ti2 C13 58.08(14)
C6 Ti2 C13 156.99(13)
C5 Ti2 C13 122.20(13)
C16 Ti2 C13 55.65(14)
C7 Ti2 C13 150.58(14)
C14 Ti2 C13 33.37(12)
C15 Ti2 C13 33.35(13)
C3 Ti2 C13 118.40(13)
C4 Ti2 C13 105.68(13)
Ti1 Ti2 C13 57.65(10)
N1 Ti2 H 83.6(10)
C17 Ti2 H 123.1(10)
C6 Ti2 H 124.0(10)
C5 Ti2 H 124.6(10)
C16 Ti2 H 109.9(10)
C7 Ti2 H 89.8(10)
C14 Ti2 H 91.3(11)
C15 Ti2 H 75.8(10)
C3 Ti2 H 72.0(10)
C4 Ti2 H 91.0(10)
Ti1 Ti2 H 45.5(10)
C13 Ti2 H 65.2(10)
C48 Si1 C7 112.27(18)
C48 Si1 C45 112.26(18)
C7 Si1 C45 108.05(19)
C48 Si1 C51 110.2(2)
C7 Si1 C51 102.66(19)
C45 Si1 C51 111.0(2)
C9 Si2 C33 108.10(19)
C9 Si2 C27 109.88(19)
C33 Si2 C27 111.8(2)
C9 Si2 C29 105.51(19)
C33 Si2 C29 111.93(19)
C27 Si2 C29 109.5(2)
C12 Si3 C1AA 108.4(7)
C12 Si3 C18 101.7(3)
C12 Si3 C21 107.85(18)
C1AA Si3 C21 104.1(9)
C18 Si3 C21 116.2(4)
C12 Si3 C24 108.28(19)
C1AA Si3 C24 113.9(5)
C18 Si3 C24 107.9(3)
C21 Si3 C24 114.0(2)
C17 Si4 C39 110.06(19)
C17 Si4 C35B 112.1(2)
C39 Si4 C35B 114.8(2)
C17 Si4 C35A 112.1(2)
C39 Si4 C35A 114.8(2)
C17 Si4 C42 105.0(2)
C39 Si4 C42 105.7(2)
C35B Si4 C42 108.4(2)
C35A Si4 C42 108.4(2)
C53 N1 C54 116.1(4)
C53 N1 Ti2 125.4(3)
C54 N1 Ti2 118.2(3)
C1AA C1 Ti1 125.5(9)
C18 C1 Ti1 114.8(5)
C18 C1 H1A 108.6
Ti1 C1 H1A 108.6
C18 C1 H1B 108.6
Ti1 C1 H1B 108.6
H1A C1 H1B 107.5
C8 C2 C3 107.5(4)
C8 C2 Ti1 69.1(2)
C3 C2 Ti1 77.2(2)
C8 C2 H2 126.3
C3 C2 H2 126.3
Ti1 C2 H2 119.3
C2 C3 C4 107.1(4)
C2 C3 C7 142.1(4)
C4 C3 C7 110.7(4)
C2 C3 Ti2 125.3(3)
C4 C3 Ti2 74.0(2)
C7 C3 Ti2 69.9(2)
C2 C3 Ti1 69.7(2)
C4 C3 Ti1 67.9(2)
C7 C3 Ti1 128.5(3)
Ti2 C3 Ti1 60.20(9)
C3 C4 C5 106.1(3)
C3 C4 C9 109.6(3)
C5 C4 C9 144.1(4)
C3 C4 Ti1 78.6(2)
C5 C4 Ti1 123.8(3)
C9 C4 Ti1 68.3(2)
C3 C4 Ti2 72.9(2)
C5 C4 Ti2 66.4(2)
C9 C4 Ti2 128.6(3)
Ti1 C4 Ti2 61.84(9)
C6 C5 C4 108.1(3)
C6 C5 Ti2 72.5(2)
C4 C5 Ti2 79.5(2)
C6 C5 H5 126.0
C4 C5 H5 126.0
Ti2 C5 H5 114.3
C5 C6 C7 110.9(4)
C5 C6 Ti2 72.7(2)
C7 C6 Ti2 75.4(2)
C5 C6 H6 124.6
C7 C6 H6 124.6
Ti2 C6 H6 119.0
C6 C7 C3 104.0(3)
C6 C7 Si1 123.9(3)
C3 C7 Si1 125.0(3)
C6 C7 Ti2 69.5(2)
C3 C7 Ti2 76.1(2)
Si1 C7 Ti2 141.8(2)
C2 C8 C9 112.3(4)
C2 C8 Ti1 77.3(2)
C9 C8 Ti1 70.8(2)
C2 C8 H8 123.8
C9 C8 H8 123.8
Ti1 C8 H8 119.5
C8 C9 C4 103.3(3)
C8 C9 Si2 118.4(3)
C4 C9 Si2 132.6(3)
C8 C9 Ti1 73.5(2)
C4 C9 Ti1 75.7(2)
Si2 C9 Ti1 135.1(2)
C11 C10 C12 111.3(4)
C11 C10 Ti1 76.1(2)
C12 C10 Ti1 72.0(2)
C11 C10 H10 124.4
C12 C10 H10 124.4
Ti1 C10 H10 119.1
C10 C11 C14 107.4(3)
C10 C11 Ti1 69.6(2)
C14 C11 Ti1 77.9(2)
C10 C11 H11 126.3
C14 C11 H11 126.3
Ti1 C11 H11 118.1
C13 C12 C10 104.0(3)
C13 C12 Si3 129.2(3)
C10 C12 Si3 126.7(3)
C13 C12 Ti1 77.2(2)
C10 C12 Ti1 72.6(2)
Si3 C12 Ti1 112.14(19)
C12 C13 C14 110.9(4)
C12 C13 C15 142.3(4)
C14 C13 C15 106.7(4)
C12 C13 Ti1 68.4(2)
C14 C13 Ti1 77.0(2)
C15 C13 Ti1 123.5(3)
C12 C13 Ti2 127.8(3)
C14 C13 Ti2 68.3(2)
C15 C13 Ti2 68.8(2)
Ti1 C13 Ti2 60.64(10)
C11 C14 C13 106.1(4)
C11 C14 C17 143.4(4)
C13 C14 C17 110.3(3)
C11 C14 Ti2 124.5(3)
C13 C14 Ti2 78.4(2)
C17 C14 Ti2 68.1(2)
C11 C14 Ti1 68.9(2)
C13 C14 Ti1 69.7(2)
C17 C14 Ti1 128.2(3)
Ti2 C14 Ti1 61.13(9)
C16 C15 C13 107.8(3)
C16 C15 Ti2 69.5(2)
C13 C15 Ti2 77.9(2)
C16 C15 H15 126.1
C13 C15 H15 126.1
Ti2 C15 H15 118.4
C15 C16 C17 111.2(4)
C15 C16 Ti2 76.4(2)
C17 C16 Ti2 70.7(2)
C15 C16 H16 124.4
C17 C16 H16 124.4
Ti2 C16 H16 120.0
C16 C17 C14 103.5(3)
C16 C17 Si4 116.8(3)
C14 C17 Si4 129.1(3)
C16 C17 Ti2 73.1(2)
C14 C17 Ti2 76.2(2)
Si4 C17 Ti2 142.9(2)
C21 C20 H20A 109.5
C21 C20 H20B 109.5
H20A C20 H20B 109.5
C21 C20 H20C 109.5
H20A C20 H20C 109.5
H20B C20 H20C 109.5
C22 C21 C20 108.7(4)
C22 C21 Si3 113.2(3)
C20 C21 Si3 116.3(3)
C22 C21 H21 105.9
C20 C21 H21 105.9
Si3 C21 H21 105.9
C21 C22 H22A 109.5
C21 C22 H22B 109.5
H22A C22 H22B 109.5
C21 C22 H22C 109.5
H22A C22 H22C 109.5
H22B C22 H22C 109.5
C24 C23 H23A 109.5
C24 C23 H23B 109.5
H23A C23 H23B 109.5
C24 C23 H23C 109.5
H23A C23 H23C 109.5
H23B C23 H23C 109.5
C23 C24 C25 109.7(4)
C23 C24 Si3 115.5(3)
C25 C24 Si3 113.3(3)
C23 C24 H24 105.8
C25 C24 H24 105.8
Si3 C24 H24 105.8
C24 C25 H25A 109.5
C24 C25 H25B 109.5
H25A C25 H25B 109.5
C24 C25 H25C 109.5
H25A C25 H25C 109.5
H25B C25 H25C 109.5
C27 C26 H26A 109.5
C27 C26 H26B 109.5
H26A C26 H26B 109.5
C27 C26 H26C 109.5
H26A C26 H26C 109.5
H26B C26 H26C 109.5
C26 C27 C28 106.7(4)
C26 C27 Si2 114.5(3)
C28 C27 Si2 115.1(3)
C26 C27 H27 106.7
C28 C27 H27 106.7
Si2 C27 H27 106.7
C27 C28 H28A 109.5
C27 C28 H28B 109.5
H28A C28 H28B 109.5
C27 C28 H28C 109.5
H28A C28 H28C 109.5
H28B C28 H28C 109.5
C31 C29 C30 109.5(4)
C31 C29 Si2 114.0(3)
C30 C29 Si2 114.5(3)
C31 C29 H29 106.0
C30 C29 H29 106.0
Si2 C29 H29 106.0
C29 C30 H30A 109.5
C29 C30 H30B 109.5
H30A C30 H30B 109.5
C29 C30 H30C 109.5
H30A C30 H30C 109.5
H30B C30 H30C 109.5
C29 C31 H31A 109.5
C29 C31 H31B 109.5
H31A C31 H31B 109.5
C29 C31 H31C 109.5
H31A C31 H31C 109.5
H31B C31 H31C 109.5
C33 C32 H32A 109.5
C33 C32 H32B 109.5
H32A C32 H32B 109.5
C33 C32 H32C 109.5
H32A C32 H32C 109.5
H32B C32 H32C 109.5
C34 C33 C32 109.0(3)
C34 C33 Si2 113.4(3)
C32 C33 Si2 116.7(3)
C34 C33 H33 105.6
C32 C33 H33 105.6
Si2 C33 H33 105.6
C33 C34 H34A 109.5
C33 C34 H34B 109.5
H34A C34 H34B 109.5
C33 C34 H34C 109.5
H34A C34 H34C 109.5
H34B C34 H34C 109.5
C39 C38 H38A 109.5
C39 C38 H38B 109.5
H38A C38 H38B 109.5
C39 C38 H38C 109.5
H38A C38 H38C 109.5
H38B C38 H38C 109.5
C38 C39 C40 109.4(4)
C38 C39 Si4 116.8(3)
C40 C39 Si4 114.1(3)
C38 C39 H39 105.1
C40 C39 H39 105.1
Si4 C39 H39 105.1
C39 C40 H40A 109.5
C39 C40 H40B 109.5
H40A C40 H40B 109.5
C39 C40 H40C 109.5
H40A C40 H40C 109.5
H40B C40 H40C 109.5
C42 C41 H41A 109.5
C42 C41 H41B 109.5
H41A C41 H41B 109.5
C42 C41 H41C 109.5
H41A C41 H41C 109.5
H41B C41 H41C 109.5
C43 C42 C41 108.9(4)
C43 C42 Si4 113.9(3)
C41 C42 Si4 111.8(3)
C43 C42 H42 107.3
C41 C42 H42 107.3
Si4 C42 H42 107.3
C42 C43 H43A 109.5
C42 C43 H43B 109.5
H43A C43 H43B 109.5
C42 C43 H43C 109.5
H43A C43 H43C 109.5
H43B C43 H43C 109.5
C45 C44 H44A 109.5
C45 C44 H44B 109.5
H44A C44 H44B 109.5
C45 C44 H44C 109.5
H44A C44 H44C 109.5
H44B C44 H44C 109.5
C44 C45 C46 111.2(3)
C44 C45 Si1 111.7(3)
C46 C45 Si1 115.8(3)
C44 C45 H45 105.8
C46 C45 H45 105.8
Si1 C45 H45 105.8
C45 C46 H46A 109.5
C45 C46 H46B 109.5
H46A C46 H46B 109.5
C45 C46 H46C 109.5
H46A C46 H46C 109.5
H46B C46 H46C 109.5
C48 C47 H47A 109.5
C48 C47 H47B 109.5
H47A C47 H47B 109.5
C48 C47 H47C 109.5
H47A C47 H47C 109.5
H47B C47 H47C 109.5
C49 C48 C47 109.0(4)
C49 C48 Si1 116.5(3)
C47 C48 Si1 112.3(3)
C49 C48 H48 106.1
C47 C48 H48 106.1
Si1 C48 H48 106.1
C48 C49 H49A 109.5
C48 C49 H49B 109.5
H49A C49 H49B 109.5
C48 C49 H49C 109.5
H49A C49 H49C 109.5
H49B C49 H49C 109.5
C51 C50 H50A 109.5
C51 C50 H50B 109.5
H50A C50 H50B 109.5
C51 C50 H50C 109.5
H50A C50 H50C 109.5
H50B C50 H50C 109.5
C50 C51 C52 110.7(4)
C50 C51 Si1 111.1(3)
C52 C51 Si1 116.9(3)
C50 C51 H51 105.8
C52 C51 H51 105.8
Si1 C51 H51 105.8
C51 C52 H52A 109.5
C51 C52 H52B 109.5
H52A C52 H52B 109.5
C51 C52 H52C 109.5
H52A C52 H52C 109.5
H52B C52 H52C 109.5
N1 C53 C56 123.5(5)
N1 C53 H53 118.2
C56 C53 H53 118.2
N1 C54 C55 123.5(5)
N1 C54 H54 118.3
C55 C54 H54 118.3
C54 C55 C57 119.4(5)
C54 C55 H55 120.3
C57 C55 H55 120.3
C57 C56 C53 119.7(5)
C57 C56 H56 120.1
C53 C56 H56 120.1
C56 C57 C55 117.7(5)
C56 C57 H57 121.1
C55 C57 H57 121.1
C1 C18 C19 110.8(7)
C1 C18 Si3 103.7(4)
C19 C18 Si3 119.7(6)
C1 C18 H18 107.3
C19 C18 H18 107.3
Si3 C18 H18 107.3
C18 C19 H19A 108.0
C18 C19 H19B 106.8
H19A C19 H19B 109.5
C18 C19 H19C 113.6
H19A C19 H19C 109.5
H19B C19 H19C 109.5
C37A C35A C36A 112.8(7)
C37A C35A Si4 114.6(5)
C36A C35A Si4 117.4(5)
C37A C35A H35A 103.2
C36A C35A H35A 103.2
Si4 C35A H35A 103.2
C35A C36A H36A 109.5
C35A C36A H36B 109.5
H36A C36A H36B 109.5
C35A C36A H36C 109.5
H36A C36A H36C 109.5
H36B C36A H36C 109.5
C35A C37A H37A 109.5
C35A C37A H37B 109.5
H37A C37A H37B 109.5
C35A C37A H37C 109.5
H37A C37A H37C 109.5
H37B C37A H37C 109.5
C1AA C0AA H0AB 115.7
C1AA C0AA H0AA 106.6
H0AB C0AA H0AA 109.5
C1AA C0AA H0AC 106.0
H0AB C0AA H0AC 109.5
H0AA C0AA H0AC 109.5
C1 C1AA C0AA 106.7(15)
C1 C1AA Si3 104.7(9)
C0AA C1AA Si3 109.0(14)
C1 C1AA H1AA 112.1
C0AA C1AA H1AA 112.1
Si3 C1AA H1AA 112.1
C36B C35B C37B 106.0(5)
C36B C35B Si4 115.8(4)
C37B C35B Si4 110.4(4)
C36B C35B H35B 108.1
C37B C35B H35B 108.1
Si4 C35B H35B 108.1
C35B C36B H36D 109.5
C35B C36B H36E 109.5
H36D C36B H36E 109.5
C35B C36B H36F 109.5
H36D C36B H36F 109.5
H36E C36B H36F 109.5
C35B C37B H37D 109.5
C35B C37B H37E 109.5
H37D C37B H37E 109.5
C35B C37B H37F 109.5
H37D C37B H37F 109.5
H37E C37B H37F 109.5
C2S C1S H1SA 109.5
C2S C1S H1SB 109.5
H1SA C1S H1SB 109.5
C2S C1S H1SC 109.5
H1SA C1S H1SC 109.5
H1SB C1S H1SC 109.5
C1S C2S C3S 109.7(14)
C1S C2S H2SA 109.7
C3S C2S H2SA 109.7
C1S C2S H2SB 109.7
C3S C2S H2SB 109.7
H2SA C2S H2SB 108.2
C4S C3S C2S 107.9(13)
C4S C3S H3SA 110.1
C2S C3S H3SA 110.1
C4S C3S H3SB 110.1
C2S C3S H3SB 110.1
H3SA C3S H3SB 108.4
C3S C4S C5S 105.6(14)
C3S C4S H4SA 110.6
C5S C4S H4SA 110.6
C3S C4S H4SB 110.6
C5S C4S H4SB 110.6
H4SA C4S H4SB 108.8
C4S C5S H5SA 109.5
C4S C5S H5SB 109.5
H5SA C5S H5SB 109.5
C4S C5S H5SC 109.5
H5SA C5S H5SC 109.5
H5SB C5S H5SC 109.5

loop_
_geom_bond_atom_site_label_1
_geom_bond_atom_site_label_2
_geom_bond_distance
Ti1 C1 2.243(5)
Ti1 C9 2.313(4)
Ti1 C12 2.344(4)
Ti1 C8 2.349(4)
Ti1 C10 2.351(4)
Ti1 C4 2.411(4)
Ti1 C11 2.435(4)
Ti1 C2 2.453(4)
Ti1 C13 2.458(4)
Ti1 Ti2 2.5362(11)
Ti1 C3 2.550(4)
Ti1 C14 2.553(4)
Ti1 H 1.82(3)
Ti2 N1 2.266(3)
Ti2 C17 2.322(4)
Ti2 C6 2.347(4)
Ti2 C5 2.349(4)
Ti2 C16 2.354(4)
Ti2 C7 2.424(4)
Ti2 C14 2.430(4)
Ti2 C15 2.443(4)
Ti2 C3 2.506(4)
Ti2 C4 2.521(4)
Ti2 C13 2.562(4)
Ti2 H 1.91(4)
Si1 C48 1.885(4)
Si1 C7 1.886(4)
Si1 C45 1.890(4)
Si1 C51 1.894(4)
Si2 C9 1.880(4)
Si2 C33 1.888(4)
Si2 C27 1.896(5)
Si2 C29 1.904(4)
Si3 C12 1.866(4)
Si3 C1AA 1.866(15)
Si3 C18 1.877(8)
Si3 C21 1.880(5)
Si3 C24 1.882(4)
Si4 C17 1.867(4)
Si4 C39 1.883(5)
Si4 C35B 1.895(5)
Si4 C35A 1.895(5)
Si4 C42 1.922(5)
N1 C53 1.335(5)
N1 C54 1.343(6)
C1 C1AA 1.537(16)
C1 C18 1.548(9)
C1 H1A 0.9900
C1 H1B 0.9900
C2 C8 1.392(6)
C2 C3 1.428(6)
C2 H2 0.9500
C3 C4 1.435(5)
C3 C7 1.445(6)
C4 C5 1.437(6)
C4 C9 1.463(6)
C5 C6 1.405(6)
C5 H5 0.9500
C6 C7 1.441(5)
C6 H6 0.9500
C8 C9 1.432(6)
C8 H8 0.9500
C10 C11 1.411(6)
C10 C12 1.431(5)
C10 H10 0.9500
C11 C14 1.429(6)
C11 H11 0.9500
C12 C13 1.428(6)
C13 C14 1.439(5)
C13 C15 1.441(6)
C14 C17 1.462(6)
C15 C16 1.408(6)
C15 H15 0.9500
C16 C17 1.454(5)
C16 H16 0.9500
C20 C21 1.544(6)
C20 H20A 0.9800
C20 H20B 0.9800
C20 H20C 0.9800
C21 C22 1.526(6)
C21 H21 1.0000
C22 H22A 0.9800
C22 H22B 0.9800
C22 H22C 0.9800
C23 C24 1.538(6)
C23 H23A 0.9800
C23 H23B 0.9800
C23 H23C 0.9800
C24 C25 1.551(6)
C24 H24 1.0000
C25 H25A 0.9800
C25 H25B 0.9800
C25 H25C 0.9800
C26 C27 1.540(6)
C26 H26A 0.9800
C26 H26B 0.9800
C26 H26C 0.9800
C27 C28 1.545(6)
C27 H27 1.0000
C28 H28A 0.9800
C28 H28B 0.9800
C28 H28C 0.9800
C29 C31 1.529(7)
C29 C30 1.540(6)
C29 H29 1.0000
C30 H30A 0.9800
C30 H30B 0.9800
C30 H30C 0.9800
C31 H31A 0.9800
C31 H31B 0.9800
C31 H31C 0.9800
C32 C33 1.536(6)
C32 H32A 0.9800
C32 H32B 0.9800
C32 H32C 0.9800
C33 C34 1.532(6)
C33 H33 1.0000
C34 H34A 0.9800
C34 H34B 0.9800
C34 H34C 0.9800
C38 C39 1.506(6)
C38 H38A 0.9800
C38 H38B 0.9800
C38 H38C 0.9800
C39 C40 1.557(6)
C39 H39 1.0000
C40 H40A 0.9800
C40 H40B 0.9800
C40 H40C 0.9800
C41 C42 1.526(7)
C41 H41A 0.9800
C41 H41B 0.9800
C41 H41C 0.9800
C42 C43 1.518(6)
C42 H42 1.0000
C43 H43A 0.9800
C43 H43B 0.9800
C43 H43C 0.9800
C44 C45 1.533(6)
C44 H44A 0.9800
C44 H44B 0.9800
C44 H44C 0.9800
C45 C46 1.543(6)
C45 H45 1.0000
C46 H46A 0.9800
C46 H46B 0.9800
C46 H46C 0.9800
C47 C48 1.542(6)
C47 H47A 0.9800
C47 H47B 0.9800
C47 H47C 0.9800
C48 C49 1.540(6)
C48 H48 1.0000
C49 H49A 0.9800
C49 H49B 0.9800
C49 H49C 0.9800
C50 C51 1.527(6)
C50 H50A 0.9800
C50 H50B 0.9800
C50 H50C 0.9800
C51 C52 1.527(6)
C51 H51 1.0000
C52 H52A 0.9800
C52 H52B 0.9800
C52 H52C 0.9800
C53 C56 1.372(7)
C53 H53 0.9500
C54 C55 1.364(6)
C54 H54 0.9500
C55 C57 1.382(8)
C55 H55 0.9500
C56 C57 1.360(8)
C56 H56 0.9500
C57 H57 0.9500
C18 C19 1.565(10)
C18 H18 1.0000
C19 H19A 0.9800
C19 H19B 0.9801
C19 H19C 0.9799
C35A C37A 1.481(12)
C35A C36A 1.515(12)
C35A H35A 1.0000
C36A H36A 0.9800
C36A H36B 0.9800
C36A H36C 0.9800
C37A H37A 0.9800
C37A H37B 0.9800
C37A H37C 0.9800
C0AA C1AA 1.547(15)
C0AA H0AB 0.9803
C0AA H0AA 0.9803
C0AA H0AC 0.9799
C1AA H1AA 1.0000
C35B C36B 1.503(9)
C35B C37B 1.618(9)
C35B H35B 1.0000
C36B H36D 0.9800
C36B H36E 0.9800
C36B H36F 0.9800
C37B H37D 0.9800
C37B H37E 0.9800
C37B H37F 0.9800
C1S C2S 1.552(14)
C1S H1SA 0.9800
C1S H1SB 0.9800
C1S H1SC 0.9800
C2S C3S 1.558(15)
C2S H2SA 0.9900
C2S H2SB 0.9900
C3S C4S 1.544(15)
C3S H3SA 0.9900
C3S H3SB 0.9900
C4S C5S 1.560(16)
C4S H4SA 0.9900
C4S H4SB 0.9900
C5S H5SA 0.9800
C5S H5SB 0.9800
C5S H5SC 0.9800

loop_
_geom_torsion_atom_site_label_1
_geom_torsion_atom_site_label_2
_geom_torsion_atom_site_label_3
_geom_torsion_atom_site_label_4
_geom_torsion
C8 C2 C3 C4 -5.1(5)
Ti1 C2 C3 C4 57.8(3)
C8 C2 C3 C7 169.9(5)
Ti1 C2 C3 C7 -127.2(6)
C8 C2 C3 Ti2 -87.2(4)
Ti1 C2 C3 Ti2 -24.3(3)
C8 C2 C3 Ti1 -62.9(3)
C2 C3 C4 C5 178.9(3)
C7 C3 C4 C5 2.2(4)
Ti2 C3 C4 C5 -58.3(3)
Ti1 C3 C4 C5 -122.1(3)
C2 C3 C4 C9 2.9(4)
C7 C3 C4 C9 -173.8(3)
Ti2 C3 C4 C9 125.7(3)
Ti1 C3 C4 C9 61.9(3)
C2 C3 C4 Ti1 -59.0(3)
C7 C3 C4 Ti1 124.4(3)
Ti2 C3 C4 Ti1 63.80(8)
C2 C3 C4 Ti2 -122.8(3)
C7 C3 C4 Ti2 60.6(3)
Ti1 C3 C4 Ti2 -63.80(8)
C3 C4 C5 C6 -5.0(4)
C9 C4 C5 C6 168.6(5)
Ti1 C4 C5 C6 -91.8(4)
Ti2 C4 C5 C6 -67.5(3)
C3 C4 C5 Ti2 62.6(3)
C9 C4 C5 Ti2 -123.9(6)
Ti1 C4 C5 Ti2 -24.3(3)
C4 C5 C6 C7 6.0(5)
Ti2 C5 C6 C7 -66.3(3)
C4 C5 C6 Ti2 72.3(3)
C5 C6 C7 C3 -4.5(4)
Ti2 C6 C7 C3 -69.1(3)
C5 C6 C7 Si1 -155.9(3)
Ti2 C6 C7 Si1 139.5(3)
C5 C6 C7 Ti2 64.6(3)
C2 C3 C7 C6 -173.6(5)
C4 C3 C7 C6 1.3(4)
Ti2 C3 C7 C6 64.3(2)
Ti1 C3 C7 C6 79.0(4)
C2 C3 C7 Si1 -22.5(8)
C4 C3 C7 Si1 152.3(3)
Ti2 C3 C7 Si1 -144.6(3)
Ti1 C3 C7 Si1 -129.9(3)
C2 C3 C7 Ti2 122.1(6)
C4 C3 C7 Ti2 -63.1(3)
Ti1 C3 C7 Ti2 14.7(3)
C48 Si1 C7 C6 -65.9(4)
C45 Si1 C7 C6 169.8(3)
C51 Si1 C7 C6 52.4(4)
C48 Si1 C7 C3 148.6(3)
C45 Si1 C7 C3 24.3(4)
C51 Si1 C7 C3 -93.1(4)
C48 Si1 C7 Ti2 34.0(4)
C45 Si1 C7 Ti2 -90.3(4)
C51 Si1 C7 Ti2 152.3(3)
C3 C2 C8 C9 5.6(5)
Ti1 C2 C8 C9 -62.8(3)
C3 C2 C8 Ti1 68.3(3)
C2 C8 C9 C4 -3.6(5)
Ti1 C8 C9 C4 -70.4(3)
C2 C8 C9 Si2 -160.4(3)
Ti1 C8 C9 Si2 132.9(3)
C2 C8 C9 Ti1 66.8(3)
C3 C4 C9 C8 0.3(4)
C5 C4 C9 C8 -173.1(5)
Ti1 C4 C9 C8 68.8(3)
Ti2 C4 C9 C8 83.6(4)
C3 C4 C9 Si2 152.2(3)
C5 C4 C9 Si2 -21.3(9)
Ti1 C4 C9 Si2 -139.4(4)
Ti2 C4 C9 Si2 -124.5(3)
C3 C4 C9 Ti1 -68.4(3)
C5 C4 C9 Ti1 118.1(6)
Ti2 C4 C9 Ti1 14.9(3)
C33 Si2 C9 C8 167.1(3)
C27 Si2 C9 C8 -70.7(4)
C29 Si2 C9 C8 47.2(4)
C33 Si2 C9 C4 18.6(5)
C27 Si2 C9 C4 140.8(4)
C29 Si2 C9 C4 -101.3(4)
C33 Si2 C9 Ti1 -98.0(3)
C27 Si2 C9 Ti1 24.2(4)
C29 Si2 C9 Ti1 142.1(3)
C12 C10 C11 C14 5.5(5)
Ti1 C10 C11 C14 69.5(3)
C12 C10 C11 Ti1 -64.0(3)
C11 C10 C12 C13 -4.8(5)
Ti1 C10 C12 C13 -71.4(3)
C11 C10 C12 Si3 171.6(3)
Ti1 C10 C12 Si3 105.0(3)
C11 C10 C12 Ti1 66.6(3)
C1AA Si3 C12 C13 82.7(9)
C18 Si3 C12 C13 72.2(5)
C21 Si3 C12 C13 -165.1(4)
C24 Si3 C12 C13 -41.3(4)
C1AA Si3 C12 C10 -92.8(8)
C18 Si3 C12 C10 -103.3(5)
C21 Si3 C12 C10 19.4(4)
C24 Si3 C12 C10 143.2(4)
C1AA Si3 C12 Ti1 -8.5(8)
C18 Si3 C12 Ti1 -19.0(4)
C21 Si3 C12 Ti1 103.7(2)
C24 Si3 C12 Ti1 -132.5(2)
C10 C12 C13 C14 2.4(5)
Si3 C12 C13 C14 -173.9(3)
Ti1 C12 C13 C14 -65.7(3)
C10 C12 C13 C15 -174.7(5)
Si3 C12 C13 C15 9.0(8)
Ti1 C12 C13 C15 117.3(6)
C10 C12 C13 Ti1 68.1(3)
Si3 C12 C13 Ti1 -108.2(4)
C10 C12 C13 Ti2 80.6(4)
Si3 C12 C13 Ti2 -95.7(4)
Ti1 C12 C13 Ti2 12.5(3)
C10 C11 C14 C13 -3.7(4)
Ti1 C11 C14 C13 60.1(3)
C10 C11 C14 C17 169.9(5)
Ti1 C11 C14 C17 -126.2(6)
C10 C11 C14 Ti2 -90.5(4)
Ti1 C11 C14 Ti2 -26.7(3)
C10 C11 C14 Ti1 -63.9(3)
C12 C13 C14 C11 0.8(5)
C15 C13 C14 C11 178.9(3)
Ti1 C13 C14 C11 -59.6(3)
Ti2 C13 C14 C11 -122.9(3)
C12 C13 C14 C17 -175.1(3)
C15 C13 C14 C17 3.0(5)
Ti1 C13 C14 C17 124.5(3)
Ti2 C13 C14 C17 61.2(3)
C12 C13 C14 Ti2 123.7(3)
C15 C13 C14 Ti2 -58.2(3)
Ti1 C13 C14 Ti2 63.29(8)
C12 C13 C14 Ti1 60.4(3)
C15 C13 C14 Ti1 -121.5(3)
Ti2 C13 C14 Ti1 -63.29(8)
C12 C13 C15 C16 171.5(5)
C14 C13 C15 C16 -5.7(5)
Ti1 C13 C15 C16 -90.9(4)
Ti2 C13 C15 C16 -63.5(3)
C12 C13 C15 Ti2 -125.0(6)
C14 C13 C15 Ti2 57.9(3)
Ti1 C13 C15 Ti2 -27.3(2)
C13 C15 C16 C17 6.5(5)
Ti2 C15 C16 C17 -62.7(3)
C13 C15 C16 Ti2 69.2(3)
C15 C16 C17 C14 -4.4(4)
Ti2 C16 C17 C14 -70.7(3)
C15 C16 C17 Si4 -152.5(3)
Ti2 C16 C17 Si4 141.3(3)
C15 C16 C17 Ti2 66.3(3)
C11 C14 C17 C16 -172.7(5)
C13 C14 C17 C16 0.8(4)
Ti2 C14 C17 C16 68.4(3)
Ti1 C14 C17 C16 80.5(4)
C11 C14 C17 Si4 -30.2(8)
C13 C14 C17 Si4 143.2(3)
Ti2 C14 C17 Si4 -149.1(3)
Ti1 C14 C17 Si4 -137.1(3)
C11 C14 C17 Ti2 118.9(6)
C13 C14 C17 Ti2 -67.7(3)
Ti1 C14 C17 Ti2 12.0(3)
C39 Si4 C17 C16 -51.9(4)
C35B Si4 C17 C16 179.0(3)
C35A Si4 C17 C16 179.0(3)
C42 Si4 C17 C16 61.5(4)
C39 Si4 C17 C14 169.7(4)
C35B Si4 C17 C14 40.6(4)
C35A Si4 C17 C14 40.6(4)
C42 Si4 C17 C14 -76.9(4)
C39 Si4 C17 Ti2 45.4(4)
C35B Si4 C17 Ti2 -83.7(4)
C35A Si4 C17 Ti2 -83.7(4)
C42 Si4 C17 Ti2 158.8(3)
C12 Si3 C21 C22 71.3(3)
C1AA Si3 C21 C22 -173.7(6)
C18 Si3 C21 C22 -175.4(4)
C24 Si3 C21 C22 -49.0(4)
C12 Si3 C21 C20 -161.7(3)
C1AA Si3 C21 C20 -46.7(6)
C18 Si3 C21 C20 -48.4(5)
C24 Si3 C21 C20 78.0(4)
C12 Si3 C24 C23 -45.8(4)
C1AA Si3 C24 C23 -166.5(10)
C18 Si3 C24 C23 -155.1(5)
C21 Si3 C24 C23 74.2(4)
C12 Si3 C24 C25 -173.6(3)
C1AA Si3 C24 C25 65.7(10)
C18 Si3 C24 C25 77.1(5)
C21 Si3 C24 C25 -53.6(4)
C9 Si2 C27 C26 42.8(4)
C33 Si2 C27 C26 162.8(3)
C29 Si2 C27 C26 -72.6(4)
C9 Si2 C27 C28 167.0(3)
C33 Si2 C27 C28 -73.0(4)
C29 Si2 C27 C28 51.6(4)
C9 Si2 C33 C34 -73.6(3)
C27 Si2 C33 C34 165.3(3)
C29 Si2 C33 C34 42.1(4)
C9 Si2 C33 C32 158.4(3)
C27 Si2 C33 C32 37.4(4)
C29 Si2 C33 C32 -85.8(4)
C17 Si4 C39 C38 -58.8(4)
C35B Si4 C39 C38 68.8(4)
C35A Si4 C39 C38 68.8(4)
C42 Si4 C39 C38 -171.7(3)
C17 Si4 C39 C40 171.9(3)
C35B Si4 C39 C40 -60.5(4)
C35A Si4 C39 C40 -60.5(4)
C42 Si4 C39 C40 58.9(4)
C48 Si1 C45 C44 -56.2(4)
C7 Si1 C45 C44 68.1(3)
C51 Si1 C45 C44 180.0(3)
C48 Si1 C45 C46 72.5(4)
C7 Si1 C45 C46 -163.2(3)
C51 Si1 C45 C46 -51.3(4)
C7 Si1 C48 C49 -164.1(3)
C45 Si1 C48 C49 -42.2(4)
C51 Si1 C48 C49 82.1(4)
C7 Si1 C48 C47 69.2(4)
C45 Si1 C48 C47 -168.8(3)
C51 Si1 C48 C47 -44.5(4)
C48 Si1 C51 C50 -179.2(3)
C7 Si1 C51 C50 61.0(4)
C45 Si1 C51 C50 -54.2(4)
C48 Si1 C51 C52 -50.9(4)
C7 Si1 C51 C52 -170.6(4)
C45 Si1 C51 C52 74.1(4)
C54 N1 C53 C56 -0.9(6)
Ti2 N1 C53 C56 172.7(3)
C53 N1 C54 C55 1.2(7)
Ti2 N1 C54 C55 -172.9(4)
N1 C54 C55 C57 -0.3(8)
N1 C53 C56 C57 -0.3(8)
C53 C56 C57 C55 1.3(8)
C54 C55 C57 C56 -1.0(8)
Ti1 C1 C18 C19 171.2(5)
Ti1 C1 C18 Si3 -59.2(7)
C12 Si3 C18 C1 46.1(6)
C21 Si3 C18 C1 -70.7(6)
C24 Si3 C18 C1 159.9(5)
C12 Si3 C18 C19 170.1(6)
C21 Si3 C18 C19 53.4(7)
C24 Si3 C18 C19 -76.1(8)
C17 Si4 C35A C37A -75.6(6)
C39 Si4 C35A C37A 157.8(6)
C42 Si4 C35A C37A 39.8(6)
C17 Si4 C35A C36A 148.5(6)
C39 Si4 C35A C36A 22.0(7)
C42 Si4 C35A C36A -96.0(7)
Ti1 C1 C1AA C0AA 78.7(12)
Ti1 C1 C1AA Si3 -36.7(17)
C12 Si3 C1AA C1 24.9(15)
C21 Si3 C1AA C1 -89.7(14)
C24 Si3 C1AA C1 145.5(10)
C12 Si3 C1AA C0AA -88.9(11)
C21 Si3 C1AA C0AA 156.5(11)
C24 Si3 C1AA C0AA 31.7(15)
C17 Si4 C35B C36B 102.9(5)
C39 Si4 C35B C36B -23.6(5)
C42 Si4 C35B C36B -141.6(5)
C17 Si4 C35B C37B -136.7(4)
C39 Si4 C35B C37B 96.8(5)
C42 Si4 C35B C37B -21.2(5)
C1S C2S C3S C4S 171.0(14)
C2S C3S C4S C5S -177.7(18)
